data_1519337
loop_
_publ_author_name
'Plater, John M. J.'
'Gelbrich, Thomas'
'Hursthouse, Michael B.'

_publ_section_title
;
 C19H14F4I2N4O
;
_journal_name_full 'Crystal Structure Report Archive'
_journal_page_first 827
_journal_year 2001
_chemical_formula_sum 'C19 H14 F4 I2 N4 O'
_chemical_formula_weight 644.14
_space_group_IT_number 15
_symmetry_cell_setting monoclinic
_symmetry_space_group_name_Hall '-C 2yc'
_symmetry_space_group_name_H-M 'C 1 2/c 1'
_atom_sites_solution_hydrogens geom
_atom_sites_solution_primary direct
_atom_sites_solution_secondary difmap
_cell_angle_alpha 90.00
_cell_angle_beta 99.8140(11)
_cell_angle_gamma 90.00
_cell_formula_units_Z 4
_cell_length_a 31.7811(10)
_cell_length_b 4.52810(10)
_cell_length_c 14.8008(6)
_cell_measurement_reflns_used 4841
_cell_measurement_temperature 150(2)
_cell_measurement_theta_max 27.48
_cell_measurement_theta_min 2.91
_cell_volume 2098.78(12)
_computing_cell_refinement 'DENZO and COLLECT'
_computing_data_collection
;
'DENZO (Otwinowski and Minor, 1997) & COLLECT (Hooft, 1998) '
;
_computing_data_reduction 'DENZO and COLLECT'
_computing_publication_material SHELXL-97
_computing_structure_refinement 'SHELXL-97 (Sheldrick, 2008)'
_computing_structure_solution 'SHELXS-97 (Sheldrick, 2008)'
_diffrn_ambient_temperature 150(2)
_diffrn_measured_fraction_theta_full 0.947
_diffrn_measured_fraction_theta_max 0.947
_diffrn_measurement_device_type 'Enraf Nonius KappaCCD area detector'
_diffrn_measurement_method '\w and \f scans to fill Ewald sphere'
_diffrn_radiation_monochromator graphite
_diffrn_radiation_source 'Enraf Nonius FR591 rotating anode'
_diffrn_radiation_type MoK\a
_diffrn_radiation_wavelength 0.71073
_diffrn_reflns_av_R_equivalents 0.0468
_diffrn_reflns_av_sigmaI/netI 0.0392
_diffrn_reflns_limit_h_max 38
_diffrn_reflns_limit_h_min -38
_diffrn_reflns_limit_k_max 5
_diffrn_reflns_limit_k_min -4
_diffrn_reflns_limit_l_max 18
_diffrn_reflns_limit_l_min -16
_diffrn_reflns_number 6786
_diffrn_reflns_theta_full 25.99
_diffrn_reflns_theta_max 25.99
_diffrn_reflns_theta_min 3.28
_exptl_absorpt_coefficient_mu 3.050
_exptl_absorpt_correction_T_max 0.7924
_exptl_absorpt_correction_T_min 0.6576
_exptl_absorpt_correction_type empirical
_exptl_absorpt_process_details 'SORTAV (R. H. Blessing, 1995, 1997)'
_exptl_crystal_colour colourless
_exptl_crystal_density_diffrn 2.039
_exptl_crystal_density_method 'not measured'
_exptl_crystal_description Prism
_exptl_crystal_F_000 1224
_exptl_crystal_size_max 0.15
_exptl_crystal_size_mid 0.10
_exptl_crystal_size_min 0.08
_refine_diff_density_max 1.264
_refine_diff_density_min -1.123
_refine_diff_density_rms 0.132
_refine_ls_extinction_coef 0.0053(2)
_refine_ls_extinction_expression Fc^*^=kFc[1+0.001xFc^2^\l^3^/sin(2\q)]^-1/4^
_refine_ls_extinction_method SHELXL
_refine_ls_goodness_of_fit_ref 0.980
_refine_ls_hydrogen_treatment constr
_refine_ls_matrix_type full
_refine_ls_number_parameters 145
_refine_ls_number_reflns 1955
_refine_ls_number_restraints 0
_refine_ls_restrained_S_all 0.980
_refine_ls_R_factor_all 0.0333
_refine_ls_R_factor_gt 0.0288
_refine_ls_shift/su_max 0.001
_refine_ls_shift/su_mean 0.000
_refine_ls_structure_factor_coef Fsqd
_refine_ls_weighting_details 'calc w=1/[\s^2^(Fo^2^)+(0.0493P)^2^+0.0000P] where P=(Fo^2^+2Fc^2^)/3'
_refine_ls_weighting_scheme calc
_refine_ls_wR_factor_gt 0.0712
_refine_ls_wR_factor_ref 0.0737
_reflns_number_gt 1721
_reflns_number_total 1955
_reflns_threshold_expression >2sigma(I)
_cod_data_source_file eCrystal-827.cif
_cod_data_source_block s92
_cod_depositor_comments
;
Citation :
Plater, John (M.J.) and Gelbrich, Thomas and Hursthouse, Michael B. (2001) 
University of Southampton, Crystal Structure Report Archive. 
(doi:10.5258/ecrystals/827)

More at:
http://ecrystals.chem.soton.ac.uk/827/

The following automatic conversions were performed:

'_symmetry_cell_setting' value 'Monoclinic' changed to 'monoclinic'
according to the built-in table from CIF Core dictionary named
'cif_core.dic' version 2.4.1 from 2010-06-29.

'_exptl_absorpt_correction_type' value 'Empirical' changed to
'empirical' according to the built-in table from CIF Core dictionary
named 'cif_core.dic' version 2.4.1 from 2010-06-29.

Automatic conversion script
Id: cif_fix_values 3105 2015-03-04 15:46:00Z robertas 
;
_cod_original_sg_symbol_H-M C2/c
_cod_database_code 1519337

loop_
_symmetry_equiv_pos_as_xyz
'x, y, z'
'-x, y, -z+1/2'
'x+1/2, y+1/2, z'
'-x+1/2, y+1/2, -z+1/2'
'-x, -y, -z'
'x, -y, z-1/2'
'-x+1/2, -y+1/2, -z'
'x+1/2, -y+1/2, z-1/2'

loop_
_atom_site_label
_atom_site_type_symbol
_atom_site_fract_x
_atom_site_fract_y
_atom_site_fract_z
_atom_site_U_iso_or_equiv
_atom_site_adp_type
_atom_site_occupancy
_atom_site_symmetry_multiplicity
_atom_site_calc_flag
_atom_site_refinement_flags
_atom_site_disorder_assembly
_atom_site_disorder_group
I1 I 0.179032(6) -0.01726(4) 0.304774(13) 0.02315(14) Uani 1 1 d . . .
F1 F 0.27772(5) 0.1342(4) 0.38261(11) 0.0378(5) Uani 1 1 d . . .
F2 F 0.16862(6) -0.4551(3) 0.46995(13) 0.0313(5) Uani 1 1 d . . .
C1 C 0.22141(8) -0.1560(6) 0.42133(18) 0.0232(6) Uani 1 1 d . . .
C2 C 0.26333(10) -0.0571(6) 0.4398(2) 0.0252(7) Uani 1 1 d . . .
C3 C 0.20905(8) -0.3508(6) 0.48322(18) 0.0226(6) Uani 1 1 d . . .
O1 O 0.0000 0.1349(5) 0.2500 0.0282(7) Uani 1 2 d S . .
N1 N 0.11421(7) 0.1115(6) 0.14673(16) 0.0258(5) Uani 1 1 d . . .
N2 N 0.03448(8) 0.5673(5) 0.23591(18) 0.0229(5) Uani 1 1 d . . .
H2 H 0.0324 0.7600 0.2287 0.049(10) Uiso 1 1 calc R . .
C4 C 0.07838(8) 0.2684(5) 0.14384(17) 0.0200(6) Uani 1 1 d . . .
C5 C 0.04760(9) 0.2830(6) 0.06564(19) 0.0301(7) Uani 1 1 d . . .
H5 H 0.0223 0.3945 0.0654 0.038(8) Uiso 1 1 calc R . .
C6 C 0.05418(10) 0.1335(7) -0.0122(2) 0.0363(7) Uani 1 1 d . . .
H6 H 0.0337 0.1421 -0.0669 0.056(10) Uiso 1 1 calc R . .
C7 C 0.09068(13) -0.0263(6) -0.0087(3) 0.0355(9) Uani 1 1 d . . .
H7 H 0.0958 -0.1334 -0.0609 0.044(9) Uiso 1 1 calc R . .
C8 C 0.12004(12) -0.0314(6) 0.0709(3) 0.0342(8) Uani 1 1 d . . .
H8 H 0.1456 -0.1414 0.0721 0.037(8) Uiso 1 1 calc R . .
C9 C 0.07473(9) 0.4215(6) 0.2327(2) 0.0236(6) Uani 1 1 d . . .
H9A H 0.0797 0.2735 0.2827 0.036(8) Uiso 1 1 calc R . .
H9B H 0.0978 0.5702 0.2455 0.035(9) Uiso 1 1 calc R . .
C10 C 0.0000 0.4090(9) 0.2500 0.0206(8) Uani 1 2 d S . .

loop_
_atom_site_aniso_label
_atom_site_aniso_U_11
_atom_site_aniso_U_22
_atom_site_aniso_U_33
_atom_site_aniso_U_23
_atom_site_aniso_U_13
_atom_site_aniso_U_12
I1 0.01785(19) 0.0268(2) 0.02302(19) 0.00103(6) -0.00151(11) 0.00279(6)
F1 0.0266(10) 0.0473(11) 0.0378(11) 0.0191(8) 0.0004(8) -0.0104(8)
F2 0.0152(10) 0.0401(10) 0.0363(12) 0.0062(7) -0.0023(8) -0.0085(7)
C1 0.0175(14) 0.0259(16) 0.0245(15) -0.0008(10) -0.0009(11) 0.0008(10)
C2 0.0221(17) 0.0239(14) 0.0303(18) 0.0071(12) 0.0062(14) -0.0001(12)
C3 0.0128(14) 0.0256(16) 0.0280(16) -0.0036(11) -0.0010(11) -0.0045(10)
O1 0.0292(16) 0.0089(16) 0.0481(19) 0.000 0.0112(13) 0.000
N1 0.0191(13) 0.0320(14) 0.0257(14) -0.0012(11) 0.0019(10) 0.0066(11)
N2 0.0165(13) 0.0157(11) 0.0376(15) -0.0002(11) 0.0080(11) 0.0003(10)
C4 0.0161(14) 0.0209(13) 0.0219(14) 0.0034(10) 0.0003(11) -0.0011(10)
C5 0.0192(16) 0.0386(17) 0.0304(17) 0.0052(12) -0.0019(13) 0.0075(12)
C6 0.0302(19) 0.053(2) 0.0218(17) 0.0035(14) -0.0060(13) 0.0000(15)
C7 0.028(2) 0.050(2) 0.030(2) -0.0070(13) 0.0109(17) -0.0012(13)
C8 0.027(2) 0.047(2) 0.028(2) -0.0066(12) 0.0060(16) 0.0106(12)
C9 0.0163(15) 0.0260(13) 0.0280(17) -0.0012(12) 0.0021(12) 0.0020(12)
C10 0.018(2) 0.020(2) 0.024(2) 0.000 0.0041(16) 0.000

loop_
_atom_type_symbol
_atom_type_description
_atom_type_scat_dispersion_real
_atom_type_scat_dispersion_imag
_atom_type_scat_source
C C 0.0033 0.0016 'International Tables Vol C Tables 4.2.6.8 and 6.1.1.4'
H H 0.0000 0.0000 'International Tables Vol C Tables 4.2.6.8 and 6.1.1.4'
N N 0.0061 0.0033 'International Tables Vol C Tables 4.2.6.8 and 6.1.1.4'
O O 0.0106 0.0060 'International Tables Vol C Tables 4.2.6.8 and 6.1.1.4'
F F 0.0171 0.0103 'International Tables Vol C Tables 4.2.6.8 and 6.1.1.4'
I I -0.4742 1.8119 'International Tables Vol C Tables 4.2.6.8 and 6.1.1.4'

loop_
_geom_angle_atom_site_label_1
_geom_angle_atom_site_label_2
_geom_angle_atom_site_label_3
_geom_angle
_geom_angle_site_symmetry_1
_geom_angle_site_symmetry_3
C1 I1 N1 172.99(9) . .
C3 C1 C2 116.7(2) . .
C3 C1 I1 121.58(19) . .
C2 C1 I1 121.8(2) . .
F1 C2 C3 118.6(3) . 7_546
F1 C2 C1 120.1(3) . .
C3 C2 C1 121.3(3) 7_546 .
F2 C3 C1 120.0(2) . .
F2 C3 C2 118.0(2) . 7_546
C1 C3 C2 122.0(2) . 7_546
C8 N1 C4 118.0(3) . .
C8 N1 I1 113.5(2) . .
C4 N1 I1 128.09(17) . .
C10 N2 C9 120.4(3) . .
C10 N2 H2 119.8 . .
C9 N2 H2 119.8 . .
N1 C4 C5 122.0(3) . .
N1 C4 C9 114.1(2) . .
C5 C4 C9 124.0(2) . .
C6 C5 C4 119.2(3) . .
C6 C5 H5 120.4 . .
C4 C5 H5 120.4 . .
C7 C6 C5 118.6(3) . .
C7 C6 H6 120.7 . .
C5 C6 H6 120.7 . .
C6 C7 C8 119.5(3) . .
C6 C7 H7 120.3 . .
C8 C7 H7 120.3 . .
N1 C8 C7 122.8(3) . .
N1 C8 H8 118.6 . .
C7 C8 H8 118.6 . .
N2 C9 C4 116.0(2) . .
N2 C9 H9A 108.3 . .
C4 C9 H9A 108.3 . .
N2 C9 H9B 108.3 . .
C4 C9 H9B 108.3 . .
H9A C9 H9B 107.4 . .
O1 C10 N2 121.95(19) . .
O1 C10 N2 121.95(19) . 2
N2 C10 N2 116.1(4) . 2

loop_
_geom_bond_atom_site_label_1
_geom_bond_atom_site_label_2
_geom_bond_distance
_geom_bond_site_symmetry_2
I1 C1 2.096(3) .
I1 N1 2.900(2) .
F1 C2 1.345(3) .
F2 C3 1.351(3) .
C1 C3 1.376(4) .
C1 C2 1.388(4) .
C2 C3 1.378(4) 7_546
C3 C2 1.378(4) 7_546
O1 C10 1.241(5) .
N1 C8 1.335(4) .
N1 C4 1.337(3) .
N2 C10 1.355(3) .
N2 C9 1.448(4) .
N2 H2 0.8800 .
C4 C5 1.384(4) .
C4 C9 1.509(4) .
C5 C6 1.382(4) .
C5 H5 0.9500 .
C6 C7 1.361(5) .
C6 H6 0.9500 .
C7 C8 1.373(6) .
C7 H7 0.9500 .
C8 H8 0.9500 .
C9 H9A 0.9900 .
C9 H9B 0.9900 .
C10 N2 1.355(3) 2

loop_
_geom_hbond_atom_site_label_D
_geom_hbond_atom_site_label_H
_geom_hbond_atom_site_label_A
_geom_hbond_distance_DH
_geom_hbond_distance_HA
_geom_hbond_distance_DA
_geom_hbond_angle_DHA
_geom_hbond_site_symmetry_A
N2 H2 O1 0.88 2.04 2.815(3) 146.8 1_565
